data_4506337
loop_
_publ_author_name
'P\'erez-Y\'a\~nez, Sonia'
'Beobide, Garikoitz'
'Castillo, Oscar'
'Cepeda, Javier'
'Luque, Antonio'
'Rom\'an, Pascual'

_publ_contact_author
;
 Oscar Castillo. Departamento de Quimica Inorganica. 
 Facultad de Ciencia y Tecnologia
 Universidad del Pais Vasco,  Apdo. 644,
 E-48080 Bilbao, Spain
;
_publ_section_title
;
 Directing the Formation of Adenine Coordination Polymers from Tunable
 Copper(II)/Dicarboxylato/Adenine Paddle-Wheel Building Units
;
_journal_issue 6
_journal_name_full 'Crystal Growth &amp; Design'
_journal_page_first 3324
_journal_paper_doi 10.1021/cg300446d
_journal_volume 12
_journal_year 2012
_chemical_compound_source 'synthesis as described'
_chemical_formula_moiety 'C22 H26 Cu2 N10 O8'
_chemical_formula_structural 'C22 H26 Cu2 N10 O8'
_chemical_formula_sum 'C22 H26 Cu2 N10 O8'
_chemical_formula_weight 685.62
_chemical_name_systematic
;
poly-[(mu-adipato-K2-O,O')(mu3-adeninato-k3-N3:N7:N9)copper(II)]
;
_space_group_IT_number 88
_symmetry_cell_setting tetragonal
_symmetry_Int_Tables_number 88
_symmetry_space_group_name_Hall '-I 4ad'
_symmetry_space_group_name_H-M 'I 41/a :2'
_atom_sites_solution_hydrogens geom
_atom_sites_solution_primary direct
_atom_sites_solution_secondary difmap
_audit_creation_method SHELXL97
_cell_angle_alpha 90.00
_cell_angle_beta 90.00
_cell_angle_gamma 90.00
_cell_formula_units_Z 8
_cell_length_a 14.688(1)
_cell_length_b 14.688(1)
_cell_length_c 24.331(3)
_cell_measurement_reflns_used 9502
_cell_measurement_temperature 100(2)
_cell_measurement_theta_max 29.17
_cell_measurement_theta_min 2.58
_cell_volume 5249.1(8)
_computing_cell_refinement 'STOE X-AREA'
_computing_data_collection 'STOE X-AREA'
_computing_data_reduction 'STOE X-RED'
_computing_molecular_graphics 'Ortep-3 (Farrugia, 1997)'
_computing_publication_material 'WinGX (Farrugia, 1999)'
_computing_structure_refinement 'SHELXL-97 (Sheldrick, 1997)'
_computing_structure_solution 'Sir92 (Altomare et al., 1993)'
_diffrn_ambient_temperature 100(2)
_diffrn_measured_fraction_theta_full 0.998
_diffrn_measured_fraction_theta_max 0.998
_diffrn_measurement_device_type 'IPDS IT'
_diffrn_measurement_method \w
_diffrn_radiation_monochromator graphite
_diffrn_radiation_source 'fine-focus sealed tube'
_diffrn_radiation_type MoK\a
_diffrn_radiation_wavelength 0.71073
_diffrn_reflns_av_R_equivalents 0.1155
_diffrn_reflns_av_sigmaI/netI 0.1663
_diffrn_reflns_limit_h_max 17
_diffrn_reflns_limit_h_min -7
_diffrn_reflns_limit_k_max 17
_diffrn_reflns_limit_k_min -18
_diffrn_reflns_limit_l_max 30
_diffrn_reflns_limit_l_min -25
_diffrn_reflns_number 7184
_diffrn_reflns_theta_full 25.99
_diffrn_reflns_theta_max 25.99
_diffrn_reflns_theta_min 2.58
_diffrn_standards_decay_% 0
_diffrn_standards_interval_count 0
_diffrn_standards_interval_time 0
_diffrn_standards_number 0
_exptl_absorpt_coefficient_mu 1.690
_exptl_absorpt_correction_T_max 0.854
_exptl_absorpt_correction_T_min 0.797
_exptl_absorpt_correction_type analytical
_exptl_absorpt_process_details
;
X-RED; Stoe & Cie, 2001
;
_exptl_crystal_colour 'dark green'
_exptl_crystal_density_diffrn 1.735
_exptl_crystal_density_meas 1.66(1)
_exptl_crystal_density_method flotation
_exptl_crystal_description cubic
_exptl_crystal_F_000 2800
_exptl_crystal_size_max 0.10
_exptl_crystal_size_mid 0.07
_exptl_crystal_size_min 0.05
_refine_diff_density_max 0.409
_refine_diff_density_min -0.355
_refine_diff_density_rms 0.088
_refine_ls_extinction_method none
_refine_ls_goodness_of_fit_ref 1.082
_refine_ls_hydrogen_treatment constr
_refine_ls_matrix_type full
_refine_ls_number_parameters 210
_refine_ls_number_reflns 2577
_refine_ls_number_restraints 1
_refine_ls_restrained_S_all 1.082
_refine_ls_R_factor_all 0.1497
_refine_ls_R_factor_gt 0.0606
_refine_ls_shift/su_max 0.001
_refine_ls_shift/su_mean 0.000
_refine_ls_structure_factor_coef Fsqd
_refine_ls_weighting_details 'calc w=1/[\s^2^(Fo^2^)+(0.0210P)^2^+0.0000P] where P=(Fo^2^+2Fc^2^)/3'
_refine_ls_weighting_scheme calc
_refine_ls_wR_factor_gt 0.0881
_refine_ls_wR_factor_ref 0.1092
_reflns_number_gt 1256
_reflns_number_total 2577
_reflns_threshold_expression >2sigma(I)
_cod_data_source_file cg300446d_si_002.cif
_cod_data_source_block "'compound2'"
_cod_original_cell_volume 5248.9(9)
_cod_original_sg_symbol_H-M I41/a
_cod_database_code 4506337

loop_
_symmetry_equiv_pos_as_xyz
'x, y, z'
'-x, -y+1/2, z'
'-y+3/4, x+1/4, z+1/4'
'y+1/4, -x+1/4, z+1/4'
'x+1/2, y+1/2, z+1/2'
'-x+1/2, -y+1, z+1/2'
'-y+5/4, x+3/4, z+3/4'
'y+3/4, -x+3/4, z+3/4'
'-x, -y, -z'
'x, y-1/2, -z'
'y-3/4, -x-1/4, -z-1/4'
'-y-1/4, x-1/4, -z-1/4'
'-x+1/2, -y+1/2, -z+1/2'
'x+1/2, y, -z+1/2'
'y-1/4, -x+1/4, -z+1/4'
'-y+1/4, x+1/4, -z+1/4'

loop_
_atom_site_label
_atom_site_type_symbol
_atom_site_fract_x
_atom_site_fract_y
_atom_site_fract_z
_atom_site_U_iso_or_equiv
_atom_site_adp_type
_atom_site_occupancy
_atom_site_symmetry_multiplicity
_atom_site_calc_flag
_atom_site_refinement_flags
_atom_site_disorder_assembly
_atom_site_disorder_group
Cu1 Cu 0.04537(6) 0.01966(6) 0.55097(3) 0.0347(2) Uani 1 1 d . . .
N1 N -0.3082(4) 0.0911(5) 0.4925(3) 0.0543(18) Uani 1 1 d . . .
C2 C -0.2380(6) 0.0555(5) 0.4654(4) 0.055(2) Uani 1 1 d . B .
H2 H -0.2490 0.0355 0.4297 0.066 Uiso 1 1 calc R A 2
N3 N -0.1520(4) 0.0456(4) 0.4846(3) 0.0429(15) Uani 1 1 d . . .
C4 C -0.1450(5) 0.0775(5) 0.5375(4) 0.047(2) Uani 1 1 d . B .
C5 C -0.2139(8) 0.1182(7) 0.5719(4) 0.036(2) Uani 0.71 1 d P B 1
C6 C -0.2996(7) 0.1261(7) 0.5481(5) 0.034(2) Uani 0.71 1 d P B 1
N6 N -0.3723(8) 0.1579(7) 0.5755(4) 0.045(3) Uiso 0.71 1 d P B 1
H6A H -0.3669 0.1744 0.6093 0.054 Uiso 0.71 1 calc PR B 1
H6B H -0.4242 0.1618 0.5593 0.054 Uiso 0.71 1 calc PR B 1
C5B C -0.2487(19) 0.1032(18) 0.5287(11) 0.037(6) Uani 0.29 1 d P B 2
C6B C -0.270(2) 0.1404(18) 0.5783(12) 0.034(6) Uani 0.29 1 d P B 2
N6B N -0.3561(19) 0.1900(19) 0.5799(11) 0.051(8) Uiso 0.29 1 d P B 2
H6B1 H -0.3892 0.1938 0.5509 0.061 Uiso 0.29 1 calc PR B 2
H6B2 H -0.3738 0.2154 0.6099 0.061 Uiso 0.29 1 calc PR B 2
N7 N -0.1873(5) 0.1394(5) 0.6229(2) 0.0530(18) Uani 1 1 d . . .
C8 C -0.1000(7) 0.1119(6) 0.6185(4) 0.061(2) Uani 1 1 d . B .
H8 H -0.0599 0.1173 0.6479 0.074 Uiso 1 1 calc R C 1
N9 N -0.0728(5) 0.0763(4) 0.5701(3) 0.0457(17) Uani 1 1 d . . .
O11 O 0.0838(3) 0.1294(3) 0.50933(19) 0.0417(12) Uani 1 1 d . . .
O12 O 0.0117(4) 0.0982(4) 0.4303(2) 0.0455(13) Uani 1 1 d . . .
C11 C 0.0686(5) 0.1441(5) 0.4594(3) 0.0377(16) Uani 1 1 d . B .
C12 C 0.1245(5) 0.2156(5) 0.4303(3) 0.049(2) Uani 1 1 d . . .
H12A H 0.0908 0.2380 0.3988 0.059 Uiso 1 1 calc R B .
H12B H 0.1348 0.2664 0.4550 0.059 Uiso 1 1 calc R . .
C13 C 0.2138(5) 0.1789(7) 0.4116(3) 0.060(2) Uani 1 1 d . B .
H13A H 0.2385 0.2210 0.3847 0.072 Uiso 1 1 calc R . .
H13B H 0.2024 0.1219 0.3927 0.072 Uiso 1 1 calc R . .
C14 C 0.2870(6) 0.1619(5) 0.4549(3) 0.054(2) Uani 1 1 d . . .
H14A H 0.2985 0.2184 0.4743 0.065 Uiso 1 1 calc R B .
H14B H 0.2638 0.1183 0.4814 0.065 Uiso 1 1 calc R . .
C15 C 0.3749(5) 0.1271(7) 0.4325(3) 0.063(2) Uani 1 1 d . B .
H15A H 0.3648 0.0653 0.4198 0.076 Uiso 1 1 calc R . .
H15B H 0.3901 0.1634 0.4005 0.076 Uiso 1 1 calc R . .
C16 C 0.4551(5) 0.1261(6) 0.4689(3) 0.0500(19) Uani 1 1 d . . .
O21 O 0.4558(5) 0.1453(6) 0.5169(3) 0.099(3) Uani 1 1 d . B .
O22 O 0.5297(4) 0.1006(7) 0.4429(3) 0.094(2) Uani 1 1 d . B .
H22 H 0.5743 0.1114 0.4622 0.141 Uiso 1 1 calc R . .

loop_
_atom_site_aniso_label
_atom_site_aniso_U_11
_atom_site_aniso_U_22
_atom_site_aniso_U_33
_atom_site_aniso_U_23
_atom_site_aniso_U_13
_atom_site_aniso_U_12
Cu1 0.0374(5) 0.0332(5) 0.0334(3) -0.0009(4) -0.0034(4) -0.0020(4)
N1 0.037(4) 0.056(4) 0.070(4) 0.003(4) -0.024(4) 0.006(3)
C2 0.050(5) 0.048(5) 0.066(5) 0.015(4) -0.015(4) -0.004(4)
N3 0.024(3) 0.035(3) 0.070(4) 0.013(3) -0.013(3) -0.001(3)
C4 0.041(5) 0.029(4) 0.070(6) 0.000(4) 0.026(4) 0.004(3)
C5 0.027(6) 0.044(7) 0.037(6) -0.002(5) 0.003(5) 0.012(5)
C6 0.031(6) 0.035(6) 0.037(6) -0.016(5) -0.005(6) 0.012(5)
C5B 0.029(14) 0.038(15) 0.046(15) -0.010(12) -0.021(14) 0.009(12)
C6B 0.021(15) 0.039(15) 0.041(16) -0.009(12) -0.023(14) 0.007(12)
N7 0.072(5) 0.053(4) 0.034(3) -0.010(3) 0.001(3) 0.002(4)
C8 0.068(6) 0.054(5) 0.062(5) -0.014(4) 0.030(5) 0.002(5)
N9 0.057(4) 0.037(4) 0.043(3) -0.015(3) 0.010(3) 0.001(3)
O11 0.036(3) 0.042(3) 0.048(3) 0.002(2) -0.002(2) 0.002(2)
O12 0.052(3) 0.044(3) 0.041(3) 0.007(2) -0.001(2) 0.001(3)
C11 0.034(4) 0.042(4) 0.037(4) 0.003(3) 0.002(3) 0.010(3)
C12 0.049(5) 0.035(4) 0.063(5) 0.017(4) 0.003(4) -0.001(4)
C13 0.041(5) 0.079(6) 0.061(5) 0.013(5) 0.015(4) -0.012(4)
C14 0.055(5) 0.052(5) 0.056(5) 0.006(4) 0.008(4) 0.010(4)
C15 0.042(5) 0.083(7) 0.064(5) -0.007(5) 0.011(4) 0.001(5)
C16 0.041(5) 0.062(5) 0.047(5) -0.010(4) -0.002(4) 0.008(4)
O21 0.067(5) 0.162(8) 0.066(4) -0.029(5) -0.008(4) 0.024(5)
O22 0.056(4) 0.159(7) 0.067(4) -0.034(4) -0.006(3) 0.040(5)

loop_
_atom_type_symbol
_atom_type_description
_atom_type_scat_dispersion_real
_atom_type_scat_dispersion_imag
_atom_type_scat_source
C C 0.0033 0.0016 'International Tables Vol C Tables 4.2.6.8 and 6.1.1.4'
H H 0.0000 0.0000 'International Tables Vol C Tables 4.2.6.8 and 6.1.1.4'
N N 0.0061 0.0033 'International Tables Vol C Tables 4.2.6.8 and 6.1.1.4'
O O 0.0106 0.0060 'International Tables Vol C Tables 4.2.6.8 and 6.1.1.4'
Cu Cu 0.3201 1.2651 'International Tables Vol C Tables 4.2.6.8 and 6.1.1.4'

loop_
_geom_angle_atom_site_label_1
_geom_angle_atom_site_label_2
_geom_angle_atom_site_label_3
_geom_angle
_geom_angle_site_symmetry_1
_geom_angle_site_symmetry_3
O12 Cu1 N9 86.7(3) 9_556 .
O12 Cu1 O11 161.6(2) 9_556 .
N9 Cu1 O11 91.6(2) . .
O12 Cu1 N3 90.7(2) 9_556 9_556
N9 Cu1 N3 167.1(2) . 9_556
O11 Cu1 N3 87.0(2) . 9_556
O12 Cu1 N7 104.2(2) 9_556 16_556
N9 Cu1 N7 93.7(3) . 16_556
O11 Cu1 N7 94.2(2) . 16_556
N3 Cu1 N7 99.2(3) 9_556 16_556
O12 Cu1 Cu1 79.99(15) 9_556 9_556
N9 Cu1 Cu1 83.15(19) . 9_556
O11 Cu1 Cu1 81.63(14) . 9_556
N3 Cu1 Cu1 83.97(17) 9_556 9_556
N7 Cu1 Cu1 174.6(2) 16_556 9_556
C5B N1 C2 82.2(15) . .
C2 N1 C6 122.2(7) . .
N1 C2 N3 126.4(8) . .
N1 C2 H2 116.8 . .
N3 C2 H2 116.8 . .
C5B C2 H2 163.6 . .
C2 N3 C4 111.0(7) . .
C2 N3 Cu1 128.5(6) . 9_556
C4 N3 Cu1 120.1(5) . 9_556
C5B N3 Cu1 172.2(8) . 9_556
N9 C4 N3 128.1(6) . .
N9 C4 C5 102.7(8) . .
N3 C4 C5 129.2(8) . .
N9 C4 C5B 148.7(12) . .
N3 C4 C5B 83.2(12) . .
N7 C5 C6 129.2(12) . .
N7 C5 C4 115.5(10) . .
C6 C5 C4 115.3(10) . .
C6 C5 C8 170.4(10) . .
N6 C6 C5 122.8(12) . .
N6 C6 N1 121.1(10) . .
C5 C6 N1 115.9(10) . .
C6 N6 H6A 120.0 . .
C6 N6 H6B 120.0 . .
H6A N6 H6B 120.0 . .
N1 C5B C6B 122(3) . .
N1 C5B C4 137(2) . .
C6B C5B C4 101(2) . .
C6B C5B C2 172(3) . .
C6B C5B N3 145(2) . .
N6B C6B C5B 115(3) . .
N6B C6B N7 129(2) . .
C5B C6B N7 115(3) . .
C6B N6B H6B1 120.0 . .
C6B N6B H6B2 120.0 . .
H6B1 N6B H6B2 120.0 . .
C5 N7 C8 97.7(8) . .
C8 N7 C6B 131.1(12) . .
C5 N7 Cu1 143.7(7) . 15_556
C8 N7 Cu1 118.4(5) . 15_556
C6B N7 Cu1 110.3(11) . 15_556
N7 C8 N9 117.9(8) . .
N7 C8 H8 121.1 . .
N9 C8 H8 121.1 . .
C5 C8 H8 162.0 . .
C4 N9 C8 106.3(7) . .
C4 N9 Cu1 124.5(5) . .
C8 N9 Cu1 128.9(6) . .
C11 O11 Cu1 125.7(5) . .
C11 O12 Cu1 127.4(4) . 9_556
O11 C11 O12 124.0(6) . .
O11 C11 C12 118.6(7) . .
O12 C11 C12 117.3(6) . .
C13 C12 C11 111.8(6) . .
C13 C12 H12A 109.3 . .
C11 C12 H12A 109.3 . .
C13 C12 H12B 109.3 . .
C11 C12 H12B 109.3 . .
H12A C12 H12B 107.9 . .
C12 C13 C14 117.9(7) . .
C12 C13 H13A 107.8 . .
C14 C13 H13A 107.8 . .
C12 C13 H13B 107.8 . .
C14 C13 H13B 107.8 . .
H13A C13 H13B 107.2 . .
C15 C14 C13 114.4(7) . .
C15 C14 H14A 108.7 . .
C13 C14 H14A 108.7 . .
C15 C14 H14B 108.7 . .
C13 C14 H14B 108.7 . .
H14A C14 H14B 107.6 . .
C16 C15 C14 118.4(7) . .
C16 C15 H15A 107.7 . .
C14 C15 H15A 107.7 . .
C16 C15 H15B 107.7 . .
C14 C15 H15B 107.7 . .
H15A C15 H15B 107.1 . .
O21 C16 O22 121.8(8) . .
O21 C16 C15 126.0(8) . .
O22 C16 C15 112.2(7) . .
C16 O22 H22 109.5 . .

loop_
_geom_bond_atom_site_label_1
_geom_bond_atom_site_label_2
_geom_bond_distance
_geom_bond_site_symmetry_2
Cu1 O12 1.977(5) 9_556
Cu1 N9 1.980(7) .
Cu1 O11 1.986(5) .
Cu1 N3 2.030(6) 9_556
Cu1 N7 2.179(6) 16_556
Cu1 Cu1 2.875(2) 9_556
N1 C5B 1.25(2) .
N1 C2 1.331(10) .
N1 C6 1.453(14) .
C2 N3 1.354(9) .
C2 C5B 1.70(3) .
C2 H2 0.9300 .
N3 C4 1.374(10) .
N3 C5B 1.97(3) .
C4 N9 1.324(10) .
C4 C5 1.443(13) .
C4 C5B 1.58(3) .
C5 N7 1.337(11) .
C5 C6 1.391(14) .
C5 C8 2.022(16) .
C6 N6 1.343(15) .
N6 H6A 0.8600 .
N6 H6B 0.8600 .
C5B C6B 1.36(4) .
C6B N6B 1.47(4) .
C6B N7 1.63(3) .
N6B H6B1 0.8600 .
N6B H6B2 0.8600 .
N7 C8 1.348(11) .
C8 N9 1.349(9) .
C8 H8 0.9300 .
O11 C11 1.253(7) .
O12 C11 1.286(8) .
C11 C12 1.510(10) .
C12 C13 1.489(11) .
C12 H12A 0.9700 .
C12 H12B 0.9700 .
C13 C14 1.526(11) .
C13 H13A 0.9700 .
C13 H13B 0.9700 .
C14 C15 1.492(11) .
C14 H14A 0.9700 .
C14 H14B 0.9700 .
C15 C16 1.475(11) .
C15 H15A 0.9700 .
C15 H15B 0.9700 .
C16 O21 1.200(9) .
C16 O22 1.320(9) .
O22 H22 0.8200 .

loop_
_geom_hbond_atom_site_label_D
_geom_hbond_atom_site_label_H
_geom_hbond_atom_site_label_A
_geom_hbond_distance_DH
_geom_hbond_distance_HA
_geom_hbond_distance_DA
_geom_hbond_angle_DHA
_geom_hbond_site_symmetry_A
N6 H6A O12 0.86 2.17 2.99(2) 159.8 3_455
N6 H6B O21 0.86 2.06 2.91(2) 169.0 1_455
N6B H6B2 O12 0.86 1.88 2.66(3) 150.4 3_455
N6B H6B1 O21 0.86 2.52 3.23(3) 139.5 1_455
O22 H22 N1 0.82 1.90 2.673(8) 156.4 1_655
